data_2016644
loop_
_publ_author_name
'Minkov, Vasil S.'
'Boldyreva, Elena V.'

_publ_section_title
;
 <small>L</small>-Cysteinium semioxalate
;
_journal_coeditor_code LN3098
_journal_issue 6
_journal_name_full 'Acta Crystallographica Section C'
_journal_page_first o344
_journal_page_last o348
_journal_paper_doi 10.1107/S0108270108014911
_journal_volume 64
_journal_year 2008
_chemical_formula_iupac 'C3 H8 N O2 S + , C2 H O4 -'
_chemical_formula_moiety 'C3 H8 N O2 S + , C2 H O4 -'
_chemical_formula_sum 'C5 H9 N O6 S'
_chemical_formula_weight 211.20
_chemical_name_common 'L-cysteinium hemioxalate'
_chemical_name_systematic
;
L-Cysteinium hemioxalate
;
_space_group_IT_number 19
_symmetry_cell_setting orthorhombic
_symmetry_space_group_name_Hall 'P 2ac 2ab'
_symmetry_space_group_name_H-M 'P 21 21 21'
_atom_sites_solution_hydrogens geom
_atom_sites_solution_primary direct
_atom_sites_solution_secondary difmap
_audit_creation_method SHELXL97
_cell_angle_alpha 90.00
_cell_angle_beta 90.00
_cell_angle_gamma 90.00
_cell_formula_units_Z 4
_cell_length_a 7.0529(11)
_cell_length_b 10.2407(12)
_cell_length_c 12.1199(15)
_cell_measurement_reflns_used 6447
_cell_measurement_temperature 295(2)
_cell_measurement_theta_max 29.60
_cell_measurement_theta_min 2.60
_cell_volume 875.4(2)
_computing_cell_refinement 'X-AREA (Stoe & Cie, 2007)'
_computing_data_collection 'X-AREA (Stoe & Cie, 2007)'
_computing_data_reduction 'X-RED (Stoe & Cie, 2007)'
_computing_molecular_graphics 'Mercury (Macrae <i>et al.</i>,  2006)'
_computing_publication_material 'publCIF (Westrip, 2008)'
_computing_structure_refinement 'SHELXL97 (Sheldrick, 2008)'
_computing_structure_solution 'SHELXS97 (Sheldrick, 2008)'
_diffrn_detector_area_resol_mean 6.67
_diffrn_measured_fraction_theta_full 0.869
_diffrn_measured_fraction_theta_max 0.869
_diffrn_measurement_device '2-circle goniometer'
_diffrn_measurement_device_type 'Stoe IPDS 2'
_diffrn_measurement_method 'rotation method'
_diffrn_radiation_monochromator 'plane graphite'
_diffrn_radiation_type MoK\a
_diffrn_radiation_wavelength 0.71073
_diffrn_reflns_av_R_equivalents 0.0359
_diffrn_reflns_av_sigmaI/netI 0.0339
_diffrn_reflns_limit_h_max 8
_diffrn_reflns_limit_h_min -9
_diffrn_reflns_limit_k_max 14
_diffrn_reflns_limit_k_min -14
_diffrn_reflns_limit_l_max 14
_diffrn_reflns_limit_l_min -16
_diffrn_reflns_number 6447
_diffrn_reflns_theta_full 29.18
_diffrn_reflns_theta_max 29.18
_diffrn_reflns_theta_min 2.60
_exptl_absorpt_coefficient_mu 0.370
_exptl_absorpt_correction_T_max 0.926
_exptl_absorpt_correction_T_min 0.834
_exptl_absorpt_correction_type numerical
_exptl_absorpt_process_details '(X-SHAPE; Stoe & Cie, 2003)'
_exptl_crystal_colour colourless
_exptl_crystal_density_diffrn 1.602
_exptl_crystal_description prism
_exptl_crystal_F_000 440
_exptl_crystal_size_max 0.46
_exptl_crystal_size_mid 0.38
_exptl_crystal_size_min 0.22
_refine_diff_density_max 0.185
_refine_diff_density_min -0.162
_refine_ls_abs_structure_details 'Flack (1983), with 854 Friedel pairs'
_refine_ls_abs_structure_Flack -0.02(9)
_refine_ls_extinction_method none
_refine_ls_goodness_of_fit_ref 1.001
_refine_ls_hydrogen_treatment mixed
_refine_ls_matrix_type full
_refine_ls_number_parameters 128
_refine_ls_number_reflns 2052
_refine_ls_number_restraints 0
_refine_ls_restrained_S_all 1.001
_refine_ls_R_factor_all 0.0443
_refine_ls_R_factor_gt 0.0336
_refine_ls_shift/su_max 0.000
_refine_ls_structure_factor_coef Fsqd
_refine_ls_weighting_details 'calc w = 1/[\s\^2\^(Fo\^2\^)+(0.0408P)\^2\^] where P=(Fo\^2\^+2Fc\^2\^)/3'
_refine_ls_weighting_scheme calc
_refine_ls_wR_factor_gt 0.0694
_refine_ls_wR_factor_ref 0.0724
_reflns_number_gt 1727
_reflns_number_total 2052
_reflns_threshold_expression I>2\s(I)
_cod_data_source_file ln3098.cif
_cod_data_source_block I
_cod_database_code 2016644
_cod_database_fobs_code 2016644

loop_
_symmetry_equiv_pos_as_xyz
'x, y, z'
'-x+1/2, -y, z+1/2'
'x+1/2, -y+1/2, -z'
'-x, y+1/2, -z+1/2'

loop_
_atom_site_label
_atom_site_fract_x
_atom_site_fract_y
_atom_site_fract_z
_atom_site_U_iso_or_equiv
_atom_site_adp_type
_atom_site_occupancy
N1 0.1853(2) 0.62449(14) 0.86481(12) 0.0284(3) Uani 1
H1N 0.2663 0.5840 0.8201 0.034 Uiso 1
H2N 0.2168 0.7084 0.8699 0.034 Uiso 1
H3N 0.0684 0.6176 0.8378 0.034 Uiso 1
C1 0.3893(3) 0.58949(16) 1.02322(15) 0.0315(4) Uani 1
C2 0.1930(3) 0.56325(17) 0.97653(15) 0.0277(4) Uani 1
H2 0.1001 0.6075 1.0237 0.033 Uiso 1
C3 0.1436(3) 0.41916(16) 0.97346(17) 0.0345(4) Uani 1
H31 0.2284 0.3752 0.9226 0.041 Uiso 1
H32 0.1637 0.3820 1.0462 0.041 Uiso 1
O1 0.4283(2) 0.51598(15) 1.10817(14) 0.0496(4) Uani 1
H1O 0.545(5) 0.529(3) 1.133(2) 0.059 Uiso 1
O2 0.4936(2) 0.67027(16) 0.98526(13) 0.0495(4) Uani 1
S1 -0.09886(10) 0.38890(6) 0.93173(6) 0.05446(19) Uani 1
H1S -0.075(5) 0.346(3) 0.862(2) 0.065 Uiso 1
C4 0.6203(3) 0.48966(15) 0.72255(14) 0.0250(3) Uani 1
C5 0.6677(2) 0.63579(16) 0.73432(14) 0.0252(3) Uani 1
O3 0.7364(2) 0.41845(11) 0.67468(11) 0.0362(3) Uani 1
O4 0.4653(2) 0.45372(12) 0.76298(13) 0.0368(3) Uani 1
O5 0.5167(2) 0.70732(13) 0.72027(11) 0.0322(3) Uani 1
H5O 0.532(4) 0.789(3) 0.7288(18) 0.039 Uiso 1
O6 0.8256(2) 0.67562(13) 0.75251(13) 0.0420(3) Uani 1

loop_
_atom_site_aniso_label
_atom_site_aniso_U_11
_atom_site_aniso_U_22
_atom_site_aniso_U_33
_atom_site_aniso_U_12
_atom_site_aniso_U_13
_atom_site_aniso_U_23
C1 0.0300(9) 0.0256(9) 0.0389(9) 0.0009(7) -0.0048(8) 0.0002(7)
C2 0.0235(9) 0.0252(9) 0.0344(9) 0.0012(6) -0.0004(7) 0.0009(6)
C3 0.0359(11) 0.0259(10) 0.0417(10) -0.0025(7) 0.0019(8) 0.0023(7)
C4 0.0228(9) 0.0226(8) 0.0297(9) -0.0009(6) -0.0006(7) 0.0004(6)
C5 0.0225(9) 0.0224(8) 0.0308(9) -0.0002(6) 0.0004(6) 0.0018(6)
O1 0.0359(11) 0.0548(10) 0.0579(10) -0.0118(7) -0.0189(7) 0.0228(7)
O2 0.0420(10) 0.0474(8) 0.0591(10) -0.0200(7) -0.0172(7) 0.0162(7)
O3 0.0348(8) 0.0252(7) 0.0486(8) -0.0004(5) 0.0126(6) -0.0071(5)
O4 0.0271(8) 0.0212(6) 0.0622(9) -0.0022(5) 0.0114(6) -0.0024(5)
O5 0.0268(8) 0.0186(6) 0.0512(8) 0.0004(5) -0.0021(6) -0.0008(5)
O6 0.0261(7) 0.0292(7) 0.0707(10) -0.0047(5) -0.0080(6) 0.0032(6)
N1 0.0224(8) 0.0243(7) 0.0385(8) -0.0013(5) -0.0021(6) 0.0018(6)
S1 0.0454(4) 0.0550(4) 0.0631(4) -0.0224(3) -0.0133(3) 0.0076(3)

loop_
_atom_type_symbol
_atom_type_description
_atom_type_scat_dispersion_real
_atom_type_scat_dispersion_imag
_atom_type_scat_source
C C 0.0033 0.0016 'International Tables Vol C Tables 4.2.6.8 and 6.1.1.4'
O O 0.0106 0.0060 'International Tables Vol C Tables 4.2.6.8 and 6.1.1.4'
H H 0.0000 0.0000 'International Tables Vol C Tables 4.2.6.8 and 6.1.1.4'
S S 0.1246 0.1234 'International Tables Vol C Tables 4.2.6.8 and 6.1.1.4'
N N 0.0061 0.0033 'International Tables Vol C Tables 4.2.6.8 and 6.1.1.4'

loop_
_geom_angle_atom_site_label_1
_geom_angle_atom_site_label_2
_geom_angle_atom_site_label_3
_geom_angle
_geom_angle_publ_flag
C1 O1 H1O 112.0(18) no
C5 O5 H5O 115.7(17) no
C3 S1 H1S 99(2) no
O2 C1 O1 124.86(19) yes
O2 C1 C2 122.56(17) no
O1 C1 C2 112.58(16) no
N1 C2 C3 112.22(15) yes
N1 C2 C1 107.24(14) no
C3 C2 C1 113.00(15) no
N1 C2 H2 108.1 no
C2 C3 H32 108.1 no
C1 C2 H2 108.1 no
O6 C5 O5 126.02(16) no
O6 C5 C4 123.09(16) no
O5 C5 C4 110.88(15) no
O3 C4 O4 125.88(15) yes
O3 C4 C5 118.10(16) no
O4 C4 C5 116.02(15) no
C2 C3 S1 113.00(13) yes
C2 C3 H32 109.0 no
S1 C3 H32 109.0 no
C2 C3 H31 109.0 no
S1 C3 H31 109.0 no
H32 C3 H31 107.8 no
C2 N1 H2N 109.5 no
C2 N1 H3N 109.5 no
H2N N1 H3N 109.5 no
C2 N1 H1N 109.5 no
H2N N1 H1N 109.5 no
H3N N1 H1N 109.5 no

loop_
_geom_bond_atom_site_label_1
_geom_bond_atom_site_label_2
_geom_bond_distance
_geom_bond_publ_flag
O1 C1 1.305(2) no
O1 H1O 0.89(3) no
O5 C5 1.304(2) no
O5 H5O 0.85(3) no
O2 C1 1.199(2) no
S1 C3 1.810(2) yes
S1 H1S 0.97(3) no
O4 C4 1.253(2) no
O3 C4 1.241(2) no
C1 C2 1.520(3) no
C2 N1 1.493(2) no
C2 C3 1.517(2) yes
C2 H2 0.9800 no
C5 O6 1.206(2) no
C5 C4 1.540(2) no
C3 H31 0.9700 no
C3 H32 0.9700 no
N1 H1N 0.8900 no
N1 H2N 0.8900 no
N1 H3N 0.8900 no

loop_
_geom_hbond_atom_site_label_D
_geom_hbond_atom_site_label_H
_geom_hbond_atom_site_label_A
_geom_hbond_site_symmetry_A
_geom_hbond_distance_DH
_geom_hbond_distance_HA
_geom_hbond_distance_DA
_geom_hbond_angle_DHA
_geom_hbond_publ_flag
N1 H1N O4 1 0.89 2.06 2.912(2) 161.0 yes
N1 H1N O5 1 0.89 2.49 3.041(2) 121.0 yes
N1 H2N O3 4_656 0.89 2.24 3.0977(19) 161.2 yes
N1 H3N O6 1_455 0.89 2.09 2.926(2) 156.9 yes
O1 H1O O3 2_665 0.89(3) 1.71(3) 2.587(2) 170(3) yes
O5 H5O O4 4_656 0.85(3) 1.69(3) 2.5346(18) 172(2) yes
O5 H5O O3 4_656 0.85(3) 2.59(2) 3.0796(19) 117.7(19) yes
S1 H1S O3 1_455 0.97(3) 2.73(3) 3.3387(16) 121(2) yes
S1 H1S O6 4_646 0.97(3) 2.84(3) 3.6702(17) 144(2) yes
C2 H2 O2 3_467 0.98 2.40 3.105(2) 128.4 yes

loop_
_geom_torsion_atom_site_label_1
_geom_torsion_atom_site_label_2
_geom_torsion_atom_site_label_3
_geom_torsion_atom_site_label_4
_geom_torsion
_geom_torsion_publ_flag
O2 C1 C2 N1 15.7(2) yes
O1 C1 C2 N1 -164.98(16) no
O2 C1 C2 C3 139.8(2) yes
O1 C1 C2 C3 -40.8(2) no
O6 C5 C4 O3 -38.0(3) yes
O5 C5 C4 O3 141.00(17) no
O6 C5 C4 O4 142.04(19) yes
O5 C5 C4 O4 -39.0(2) no
N1 C2 C3 S1 -64.76(18) yes
C1 C2 C3 S1 173.84(13) yes

loop_
_cod_related_entry_id
_cod_related_entry_database
_cod_related_entry_code
1 ChemSpider 30654107
